data_4501733
loop_
_publ_author_name
'Nishizawa, Natsuko'
'Furukawa, Daisuke'
'Kobatake, Seiya'
'Matsumoto, Akikazu'

_publ_section_title
;
 Crystal Phase Transition and Solid-State Photoisomerization of Benzyl
 (Z,Z)-Muconate Polymorphs Studied by Direct Observation of Crystal
 Structure Change
;
_journal_issue 7
_journal_name_full 'Crystal Growth &amp; Design'
_journal_page_first 3203
_journal_paper_doi 10.1021/cg100341g
_journal_volume 10
_journal_year 2010
_chemical_formula_moiety 'C20 H18 O4'
_chemical_formula_sum 'C20 H18 O4'
_chemical_formula_weight 322.34
_chemical_name_systematic
; 
 Dibenzyl (Z,Z)-muconate (beta)
;
_space_group_IT_number 14
_symmetry_cell_setting monoclinic
_symmetry_space_group_name_Hall '-P 2ybc'
_symmetry_space_group_name_H-M 'P 1 21/c 1'
_atom_sites_solution_hydrogens geom
_atom_sites_solution_primary direct
_atom_sites_solution_secondary difmap
_audit_creation_method SHELXL-97
_cell_angle_alpha 90.00
_cell_angle_beta 97.55(2)
_cell_angle_gamma 90.00
_cell_formula_units_Z 2
_cell_length_a 8.269(4)
_cell_length_b 10.415(6)
_cell_length_c 9.448(4)
_cell_measurement_reflns_used 4235
_cell_measurement_temperature 123(2)
_cell_measurement_theta_max 28.0
_cell_measurement_theta_min 3.6
_cell_volume 806.6(7)
_computing_cell_refinement PROCESS-AUTO
_computing_data_collection PROCESS-AUTO
_computing_data_reduction CrystalStructure
_computing_publication_material 'CrystalStructure 3.8'
_computing_structure_refinement 'SHELXL-97 (Sheldrick, 1997)'
_computing_structure_solution SIR92
_diffrn_ambient_temperature 123(2)
_diffrn_detector_area_resol_mean 10.00
_diffrn_measured_fraction_theta_full 0.992
_diffrn_measured_fraction_theta_max 0.992
_diffrn_measurement_device_type 'Rigaku RAXIS-RAPID'
_diffrn_measurement_method \w
_diffrn_radiation_monochromator graphite
_diffrn_radiation_source 'fine-focus sealed tube'
_diffrn_radiation_type MoK\a
_diffrn_radiation_wavelength 0.71075
_diffrn_reflns_av_R_equivalents 0.0743
_diffrn_reflns_av_sigmaI/netI 0.0730
_diffrn_reflns_limit_h_max 10
_diffrn_reflns_limit_h_min -9
_diffrn_reflns_limit_k_max 13
_diffrn_reflns_limit_k_min -13
_diffrn_reflns_limit_l_max 12
_diffrn_reflns_limit_l_min -12
_diffrn_reflns_number 6641
_diffrn_reflns_theta_full 27.24
_diffrn_reflns_theta_max 27.24
_diffrn_reflns_theta_min 3.16
_diffrn_standards_number 6641
_exptl_absorpt_coefficient_mu 0.092
_exptl_absorpt_correction_T_max 0.9909
_exptl_absorpt_correction_T_min 0.9641
_exptl_absorpt_correction_type multi-scan
_exptl_absorpt_process_details
;
  Higashi, T. (1995). Program for Absorption Correction.
  Rigaku Corporation, Tokyo, Japan.
;
_exptl_crystal_colour colorless
_exptl_crystal_density_diffrn 1.327
_exptl_crystal_density_method 'not measured'
_exptl_crystal_description platelet
_exptl_crystal_F_000 340
_exptl_crystal_size_max 0.40
_exptl_crystal_size_mid 0.20
_exptl_crystal_size_min 0.10
_refine_diff_density_max 0.251
_refine_diff_density_min -0.296
_refine_diff_density_rms 0.067
_refine_ls_extinction_method none
_refine_ls_goodness_of_fit_ref 0.931
_refine_ls_hydrogen_treatment constr
_refine_ls_matrix_type full
_refine_ls_number_parameters 110
_refine_ls_number_reflns 1786
_refine_ls_number_restraints 0
_refine_ls_restrained_S_all 0.931
_refine_ls_R_factor_all 0.1015
_refine_ls_R_factor_gt 0.0516
_refine_ls_shift/su_max 0.000
_refine_ls_shift/su_mean 0.000
_refine_ls_structure_factor_coef Fsqd
_refine_ls_weighting_details 'calc w=1/[\s^2^(Fo^2^)+(0.0759P)^2^+0.0000P] where P=(Fo^2^+2Fc^2^)/3'
_refine_ls_weighting_scheme calc
_refine_ls_wR_factor_gt 0.1204
_refine_ls_wR_factor_ref 0.1397
_reflns_number_gt 1033
_reflns_number_total 1786
_reflns_threshold_expression >2sigma(I)
_cod_data_source_file cg100341g_si_005.cif
_cod_data_source_block ZZ-Bn_beta-150
_cod_database_code 4501733

loop_
_symmetry_equiv_pos_as_xyz
'x, y, z'
'-x, y+1/2, -z+1/2'
'-x, -y, -z'
'x, -y-1/2, z-1/2'

loop_
_atom_site_label
_atom_site_type_symbol
_atom_site_fract_x
_atom_site_fract_y
_atom_site_fract_z
_atom_site_U_iso_or_equiv
_atom_site_adp_type
_atom_site_occupancy
_atom_site_symmetry_multiplicity
_atom_site_calc_flag
_atom_site_refinement_flags
O1 O 0.84478(19) 0.64516(14) 0.20869(15) 0.0356(4) Uani 1 1 d .
O2 O 0.83680(17) 0.49010(13) 0.37450(14) 0.0276(4) Uani 1 1 d .
C1 C 1.0116(3) 0.4457(2) 0.0484(2) 0.0274(5) Uani 1 1 d .
H1 H 1.0668 0.3734 0.0164 0.033 Uiso 1 1 calc R
C2 C 0.9637(3) 0.4364(2) 0.1776(2) 0.0263(5) Uani 1 1 d .
H2 H 0.9872 0.3581 0.2277 0.032 Uiso 1 1 calc R
C3 C 0.8777(3) 0.5362(2) 0.2500(2) 0.0262(5) Uani 1 1 d .
C4 C 0.7543(3) 0.5791(2) 0.4581(2) 0.0291(5) Uani 1 1 d .
H4A H 0.6560 0.6135 0.3993 0.035 Uiso 1 1 calc R
H4B H 0.8275 0.6519 0.4889 0.035 Uiso 1 1 calc R
C5 C 0.7058(2) 0.5117(2) 0.5874(2) 0.0255(5) Uani 1 1 d .
C6 C 0.7370(3) 0.3822(2) 0.6166(2) 0.0268(5) Uani 1 1 d .
H6 H 0.7896 0.3314 0.5527 0.032 Uiso 1 1 calc R
C7 C 0.6912(3) 0.3273(2) 0.7394(2) 0.0300(5) Uani 1 1 d .
H7 H 0.7121 0.2389 0.7587 0.036 Uiso 1 1 calc R
C8 C 0.6152(3) 0.4004(2) 0.8339(2) 0.0332(6) Uani 1 1 d .
H8 H 0.5853 0.3626 0.9182 0.040 Uiso 1 1 calc R
C9 C 0.5831(3) 0.5296(2) 0.8047(2) 0.0332(6) Uani 1 1 d .
H9 H 0.5300 0.5800 0.8686 0.040 Uiso 1 1 calc R
C10 C 0.6283(3) 0.5844(2) 0.6828(2) 0.0287(5) Uani 1 1 d .
H10 H 0.6064 0.6726 0.6635 0.034 Uiso 1 1 calc R

loop_
_atom_site_aniso_label
_atom_site_aniso_U_11
_atom_site_aniso_U_22
_atom_site_aniso_U_33
_atom_site_aniso_U_23
_atom_site_aniso_U_13
_atom_site_aniso_U_12
O1 0.0473(11) 0.0226(9) 0.0396(10) 0.0050(7) 0.0163(8) 0.0048(7)
O2 0.0365(10) 0.0204(8) 0.0279(9) 0.0009(6) 0.0118(7) 0.0018(6)
C1 0.0310(13) 0.0211(12) 0.0301(13) -0.0008(9) 0.0043(9) 0.0022(9)
C2 0.0304(13) 0.0189(11) 0.0300(12) 0.0027(9) 0.0054(9) 0.0020(9)
C3 0.0266(13) 0.0227(12) 0.0299(12) 0.0021(9) 0.0056(9) -0.0023(9)
C4 0.0360(14) 0.0209(11) 0.0318(13) -0.0013(9) 0.0097(10) 0.0029(10)
C5 0.0255(12) 0.0241(12) 0.0272(12) -0.0014(9) 0.0039(9) -0.0015(9)
C6 0.0298(13) 0.0234(12) 0.0282(12) -0.0010(9) 0.0072(9) 0.0006(9)
C7 0.0345(14) 0.0232(12) 0.0326(13) 0.0028(9) 0.0057(10) -0.0005(10)
C8 0.0355(14) 0.0320(13) 0.0336(13) 0.0018(10) 0.0100(10) -0.0024(10)
C9 0.0360(15) 0.0347(14) 0.0309(13) -0.0053(10) 0.0117(10) 0.0040(10)
C10 0.0321(13) 0.0224(12) 0.0321(13) -0.0013(9) 0.0060(10) 0.0020(9)

loop_
_atom_type_symbol
_atom_type_description
_atom_type_scat_dispersion_real
_atom_type_scat_dispersion_imag
_atom_type_scat_source
C C 0.0033 0.0016 'International Tables Vol C Tables 4.2.6.8 and 6.1.1.4'
H H 0.0000 0.0000 'International Tables Vol C Tables 4.2.6.8 and 6.1.1.4'
O O 0.0106 0.0060 'International Tables Vol C Tables 4.2.6.8 and 6.1.1.4'

loop_
_geom_angle_atom_site_label_1
_geom_angle_atom_site_label_2
_geom_angle_atom_site_label_3
_geom_angle
_geom_angle_site_symmetry_3
C3 O2 C4 115.93(17) .
C2 C1 C1 127.0(3) 3_765
C1 C2 C3 126.20(19) .
O1 C3 O2 122.49(19) .
O1 C3 C2 127.45(19) .
O2 C3 C2 110.06(18) .
O2 C4 C5 109.80(17) .
C6 C5 C10 119.04(19) .
C6 C5 C4 123.33(18) .
C10 C5 C4 117.62(19) .
C7 C6 C5 120.0(2) .
C8 C7 C6 120.6(2) .
C7 C8 C9 119.6(2) .
C10 C9 C8 120.0(2) .
C9 C10 C5 120.8(2) .

loop_
_geom_bond_atom_site_label_1
_geom_bond_atom_site_label_2
_geom_bond_distance
_geom_bond_site_symmetry_2
O1 C3 1.219(2) .
O2 C3 1.354(2) .
O2 C4 1.446(2) .
C1 C2 1.335(3) .
C1 C1 1.452(4) 3_765
C2 C3 1.477(3) .
C4 C5 1.508(3) .
C5 C6 1.394(3) .
C5 C10 1.396(3) .
C6 C7 1.390(3) .
C7 C8 1.385(3) .
C8 C9 1.392(3) .
C9 C10 1.381(3) .

loop_
_geom_torsion_atom_site_label_1
_geom_torsion_atom_site_label_2
_geom_torsion_atom_site_label_3
_geom_torsion_atom_site_label_4
_geom_torsion
_geom_torsion_site_symmetry_1
C1 C1 C2 C3 -0.6(4) 3_765
C4 O2 C3 O1 -1.3(3) .
C4 O2 C3 C2 178.83(17) .
C1 C2 C3 O1 -4.7(4) .
C1 C2 C3 O2 175.1(2) .
C3 O2 C4 C5 175.84(17) .
O2 C4 C5 C6 -0.6(3) .
O2 C4 C5 C10 178.29(19) .
C10 C5 C6 C7 -0.1(3) .
C4 C5 C6 C7 178.8(2) .
C5 C6 C7 C8 -0.3(3) .
C6 C7 C8 C9 0.7(4) .
C7 C8 C9 C10 -0.6(4) .
C8 C9 C10 C5 0.2(3) .
C6 C5 C10 C9 0.1(3) .
C4 C5 C10 C9 -178.8(2) .
